data_2023445
loop_
_publ_author_name
'Shikhaliyev, Namiq Q.'
'Babazade, Aliyar A.'
'Atakishiyeva, Gulnar T.'
'Shikhaliyeva, Irada M.'
'Maharramov, Abel M.'
'Khrustalev, Victor N.'
'Atio&#x11f;lu, Zeliha'
'Akkurt, Mehmet'
'Bhattarai, Ajaya'

_publ_section_title
;
 Crystal structures and Hirshfeld surface analyses of methyl
 (2<i>Z</i>)-(4-bromo-phen-yl)[2-(4-methyl-phen-yl)hydrazinyl-idene]acetate,
 methyl
 (2<i>Z</i>)-(4-bromophen-yl)[2-(3,5-di-methyl-phen-yl)hydrazinyl-idene]acetate,
 methyl
 (2<i>Z</i>)-[2-(4-meth-oxy-phen-yl)hydrazinyl-idene](3-nitro-phen-yl)acetate,
 methyl (2<i>E</i>)-(4-chlorophen-yl)(2-phenyl-hydrazinyl-idene)acetate
 and methyl
 (2<i>Z</i>)-[2-(4-bromo-phen-yl)hydrazinylidene](4-chloro-phen-yl)acetate.
;
_journal_coeditor_code WM5749
_journal_issue 'Pt 4'
_journal_name_full 'Acta crystallographica. Section E, Crystallographic communications'
_journal_page_first 314
_journal_page_last 323
_journal_paper_doi 10.1107/S2056989025002051
_journal_volume 81
_journal_year 2025
_chemical_formula_iupac 'C17 H17 Br N2 O2'
_chemical_formula_moiety 'C17 H17 Br N2 O2'
_chemical_formula_sum 'C17 H17 Br N2 O2'
_chemical_formula_weight 361.23
_chemical_name_systematic
;
Methyl
(<i>Z</i>)-2-(4-bromophenyl)-2-[2-(3,5-dimethylphenyl)hydrazin-1-ylidene]acetate
;
_space_group_crystal_system triclinic
_space_group_IT_number 2
_space_group_name_Hall '-P 1'
_space_group_name_H-M_alt 'P -1'
_atom_sites_solution_hydrogens mixed
_audit_creation_method SHELXL-2019/3
_cell_angle_alpha 83.480(9)
_cell_angle_beta 73.266(7)
_cell_angle_gamma 81.695(8)
_cell_formula_units_Z 4
_cell_length_a 9.8859(9)
_cell_length_b 12.3021(11)
_cell_length_c 13.9790(12)
_cell_measurement_reflns_used 1000
_cell_measurement_temperature 100(2)
_cell_measurement_theta_max 30.0
_cell_measurement_theta_min 1.8
_cell_volume 1606.4(3)
_computing_cell_refinement
;
iMosflm (Battye <i>et al.</i>,  2011)
;
_computing_data_collection
;
Marccd (Doyle, 2011)
;
_computing_data_reduction
;
iMosflm (Battye <i>et al.</i>,  2011)
;
_computing_molecular_graphics
;
ORTEP-3 for Windows (Farrugia, 2012)
;
_computing_publication_material
;
PLATON (Spek, 2020)
;
_computing_structure_refinement
;
SHELXL (Sheldrick, 2015b)
;
_computing_structure_solution
;
SHELXT (Sheldrick, 2015a)
;
_diffrn_ambient_temperature 100(2)
_diffrn_measured_fraction_theta_full 0.990
_diffrn_measured_fraction_theta_max 0.971
_diffrn_measurement_device_type 'Rayonix SX165 CCD'
_diffrn_measurement_method '/f scan'
_diffrn_radiation_type synchrotron
_diffrn_radiation_wavelength 0.75270
_diffrn_reflns_av_R_equivalents 0.0358
_diffrn_reflns_av_unetI/netI 0.0366
_diffrn_reflns_limit_h_max 13
_diffrn_reflns_limit_h_min -13
_diffrn_reflns_limit_k_max 16
_diffrn_reflns_limit_k_min -16
_diffrn_reflns_limit_l_max 19
_diffrn_reflns_limit_l_min -18
_diffrn_reflns_number 21921
_diffrn_reflns_theta_full 26.848
_diffrn_reflns_theta_max 31.072
_diffrn_reflns_theta_min 1.777
_exptl_absorpt_coefficient_mu 2.967
_exptl_absorpt_correction_T_max 0.789
_exptl_absorpt_correction_T_min 0.666
_exptl_absorpt_correction_type multi-scan
_exptl_absorpt_process_details
;
(Scala; Evans, 2006)
;
_exptl_crystal_colour yellow
_exptl_crystal_density_diffrn 1.494
_exptl_crystal_description prism
_exptl_crystal_F_000 736
_exptl_crystal_size_max 0.120
_exptl_crystal_size_mid 0.090
_exptl_crystal_size_min 0.070
_refine_diff_density_max 1.887
_refine_diff_density_min -0.942
_refine_ls_extinction_coef 0.044(3)
_refine_ls_extinction_expression Fc^*^=kFc[1+0.001xFc^2^\l^3^/sin(2\q)]^-1/4^
_refine_ls_extinction_method
;
SHELXL-2019/2 (Sheldrick, 2015a)
;
_refine_ls_goodness_of_fit_ref 1.074
_refine_ls_hydrogen_treatment mixed
_refine_ls_matrix_type full
_refine_ls_number_parameters 410
_refine_ls_number_reflns 8417
_refine_ls_number_restraints 0
_refine_ls_restrained_S_all 1.074
_refine_ls_R_factor_all 0.0842
_refine_ls_R_factor_gt 0.0636
_refine_ls_shift/su_max 0.000
_refine_ls_shift/su_mean 0.000
_refine_ls_structure_factor_coef Fsqd
_refine_ls_weighting_details 'w=1/[\s^2^(Fo^2^)+(0.1079P)^2^+1.6265P] where P=(Fo^2^+2Fc^2^)/3'
_refine_ls_weighting_scheme calc
_refine_ls_wR_factor_gt 0.1715
_refine_ls_wR_factor_ref 0.1902
_reflns_number_gt 6338
_reflns_number_total 8417
_reflns_threshold_expression 'I > 2\s(I)'
_cod_data_source_file wm5749.cif
_cod_data_source_block 2
_cod_depositor_comments 'Adding full bibliography for 2023444--2023448.cif.'
_cod_database_code 2023445
_shelx_space_group_comment
;
The symmetry employed for this shelxl refinement is uniquely defined
by the following loop, which should always be used as a source of
symmetry information in preference to the above space-group names.
They are only intended as comments.
;
_shelx_estimated_absorpt_t_min 0.717
_shelx_estimated_absorpt_t_max 0.819

loop_
_space_group_symop_operation_xyz
'x, y, z'
'-x, -y, -z'

loop_
_atom_site_type_symbol
_atom_site_label
_atom_site_fract_x
_atom_site_fract_y
_atom_site_fract_z
_atom_site_U_iso_or_equiv
_atom_site_adp_type
_atom_site_calc_flag
_atom_site_occupancy
_atom_site_disorder_assembly
_atom_site_disorder_group
C C1A 0.4335(3) 0.3106(3) 0.6750(3) 0.0279(6) Uani d 1 . .
C C2A 0.4825(3) 0.4119(3) 0.6932(3) 0.0294(7) Uani d 1 . .
C C3A 0.6205(4) 0.5560(3) 0.6248(3) 0.0423(9) Uani d 1 . .
H H3AA 0.677439 0.585644 0.560006 0.063 Uiso calc 1 . .
H H3AB 0.677900 0.543397 0.672504 0.063 Uiso calc 1 . .
H H3AC 0.536763 0.608779 0.650156 0.063 Uiso calc 1 . .
C C4A 0.5061(3) 0.2504(3) 0.5848(2) 0.0261(6) Uani d 1 . .
C C5A 0.4260(3) 0.1991(3) 0.5392(3) 0.0316(7) Uani d 1 . .
H H5A 0.325686 0.203652 0.566444 0.038 Uiso calc 1 . .
C C6A 0.4906(4) 0.1420(3) 0.4553(3) 0.0319(7) Uani d 1 . .
H H6A 0.435177 0.106993 0.425294 0.038 Uiso calc 1 . .
C C7A 0.6361(4) 0.1361(3) 0.4152(3) 0.0301(7) Uani d 1 . .
C C8A 0.7196(3) 0.1832(3) 0.4598(3) 0.0318(7) Uani d 1 . .
H H8A 0.819991 0.177166 0.432725 0.038 Uiso calc 1 . .
C C9A 0.6534(3) 0.2393(3) 0.5451(3) 0.0309(7) Uani d 1 . .
H H9A 0.709808 0.270754 0.576918 0.037 Uiso calc 1 . .
C C10A 0.1256(4) 0.2743(3) 0.8804(3) 0.0316(7) Uani d 1 . .
C C11A 0.0567(4) 0.3239(3) 0.9683(3) 0.0369(8) Uani d 1 . .
H H11A 0.092046 0.385259 0.984307 0.044 Uiso calc 1 . .
C C12A -0.0639(4) 0.2842(3) 1.0332(3) 0.0375(8) Uani d 1 . .
C C13A -0.1141(4) 0.1949(3) 1.0083(3) 0.0327(7) Uani d 1 . .
H H13A -0.197025 0.168028 1.052340 0.039 Uiso calc 1 . .
C C14A -0.0465(4) 0.1436(3) 0.9208(3) 0.0307(7) Uani d 1 . .
C C15A 0.0755(4) 0.1845(3) 0.8550(3) 0.0314(7) Uani d 1 . .
H H15A 0.122838 0.151241 0.794216 0.038 Uiso calc 1 . .
C C16A -0.1391(5) 0.3384(4) 1.1287(3) 0.0500(11) Uani d 1 . .
H H16C -0.236055 0.368284 1.127359 0.075 Uiso calc 1 . .
H H16D -0.087377 0.398205 1.134887 0.075 Uiso calc 1 . .
H H16E -0.142998 0.283830 1.185948 0.075 Uiso calc 1 . .
C C17A -0.1000(4) 0.0467(3) 0.8954(3) 0.0363(8) Uani d 1 . .
H H17C -0.070369 -0.019532 0.933805 0.054 Uiso calc 1 . .
H H17D -0.060773 0.037247 0.823594 0.054 Uiso calc 1 . .
H H17E -0.204056 0.058564 0.912015 0.054 Uiso calc 1 . .
Br Br1A 0.72473(4) 0.06195(3) 0.29756(3) 0.03885(15) Uani d 1 . .
N N1A 0.3195(3) 0.2721(2) 0.7342(2) 0.0305(6) Uani d 1 . .
N N2A 0.2473(3) 0.3176(3) 0.8175(2) 0.0318(6) Uani d 1 . .
O O1A 0.4383(3) 0.4574(2) 0.7710(2) 0.0333(5) Uani d 1 . .
O O2A 0.5755(3) 0.4536(2) 0.6125(2) 0.0331(5) Uani d 1 . .
H H2A 0.294(5) 0.376(4) 0.835(4) 0.040 Uiso d 1 . .
C C1B 0.9468(3) 0.3394(3) 0.6648(2) 0.0260(6) Uani d 1 . .
C C2B 1.0061(3) 0.4347(3) 0.6847(2) 0.0262(6) Uani d 1 . .
C C3B 1.1954(4) 0.5434(3) 0.6364(3) 0.0322(7) Uani d 1 . .
H H3BA 1.285785 0.549359 0.584772 0.048 Uiso calc 1 . .
H H3BB 1.212847 0.530187 0.702487 0.048 Uiso calc 1 . .
H H3BC 1.131891 0.612029 0.633975 0.048 Uiso calc 1 . .
C C4B 1.0166(3) 0.2763(3) 0.5762(2) 0.0258(6) Uani d 1 . .
C C5B 1.0352(3) 0.1616(3) 0.5884(3) 0.0282(6) Uani d 1 . .
H H5B 1.003525 0.125356 0.653181 0.034 Uiso calc 1 . .
C C6B 1.0992(3) 0.1001(3) 0.5070(3) 0.0303(7) Uani d 1 . .
H H6B 1.114012 0.022028 0.516203 0.036 Uiso calc 1 . .
C C7B 1.1416(3) 0.1523(3) 0.4120(3) 0.0283(6) Uani d 1 . .
C C8B 1.1236(3) 0.2656(3) 0.3969(3) 0.0300(7) Uani d 1 . .
H H8B 1.152827 0.301006 0.331502 0.036 Uiso calc 1 . .
C C9B 1.0619(3) 0.3266(3) 0.4793(3) 0.0283(6) Uani d 1 . .
H H9B 1.049927 0.404698 0.469699 0.034 Uiso calc 1 . .
C C10B 0.6466(3) 0.2975(3) 0.8746(3) 0.0275(6) Uani d 1 . .
C C11B 0.5797(4) 0.3428(3) 0.9656(3) 0.0298(7) Uani d 1 . .
H H11B 0.613998 0.404242 0.982436 0.036 Uiso calc 1 . .
C C12B 0.4637(4) 0.2990(3) 1.0317(3) 0.0328(7) Uani d 1 . .
C C13B 0.4136(4) 0.2099(3) 1.0046(3) 0.0316(7) Uani d 1 . .
H H13B 0.333141 0.180104 1.049162 0.038 Uiso calc 1 . .
C C14B 0.4789(3) 0.1636(3) 0.9135(3) 0.0295(7) Uani d 1 . .
C C15B 0.5967(3) 0.2091(3) 0.8484(2) 0.0277(6) Uani d 1 . .
H H15B 0.642570 0.178951 0.785965 0.033 Uiso calc 1 . .
C C16B 0.3916(5) 0.3463(4) 1.1314(3) 0.0427(9) Uani d 1 . .
H H16F 0.291085 0.370073 1.135972 0.064 Uiso calc 1 . .
H H16G 0.437852 0.409619 1.137109 0.064 Uiso calc 1 . .
H H16H 0.399070 0.289955 1.185660 0.064 Uiso calc 1 . .
C C17B 0.4269(4) 0.0673(3) 0.8860(3) 0.0342(7) Uani d 1 . .
H H17F 0.451926 0.067228 0.812845 0.051 Uiso calc 1 . .
H H17G 0.323359 0.071899 0.913332 0.051 Uiso calc 1 . .
H H17H 0.471205 -0.000818 0.913587 0.051 Uiso calc 1 . .
Br Br1B 1.22812(4) 0.06754(3) 0.30080(3) 0.03961(16) Uani d 1 . .
N N1B 0.8342(3) 0.3006(2) 0.7260(2) 0.0275(5) Uani d 1 . .
N N2B 0.7636(3) 0.3450(2) 0.8103(2) 0.0278(6) Uani d 1 . .
O O1B 0.9482(3) 0.4914(2) 0.7546(2) 0.0334(5) Uani d 1 . .
O O2B 1.1299(2) 0.45294(19) 0.61850(18) 0.0279(5) Uani d 1 . .
H H2B 0.793(5) 0.396(4) 0.827(4) 0.034 Uiso d 1 . .

loop_
_atom_site_aniso_label
_atom_site_aniso_U_11
_atom_site_aniso_U_22
_atom_site_aniso_U_33
_atom_site_aniso_U_12
_atom_site_aniso_U_13
_atom_site_aniso_U_23
C1A 0.0274(14) 0.0292(15) 0.0269(16) -0.0017(11) -0.0068(12) -0.0047(12)
C2A 0.0272(14) 0.0316(16) 0.0290(17) -0.0008(12) -0.0074(12) -0.0056(13)
C3A 0.050(2) 0.0344(19) 0.039(2) -0.0136(16) 0.0002(17) -0.0116(16)
C4A 0.0258(14) 0.0258(14) 0.0259(16) -0.0016(11) -0.0065(11) -0.0022(12)
C5A 0.0266(14) 0.0354(17) 0.0334(18) -0.0009(12) -0.0097(13) -0.0055(14)
C6A 0.0316(16) 0.0342(17) 0.0315(18) -0.0042(12) -0.0092(13) -0.0074(14)
C7A 0.0365(16) 0.0252(15) 0.0263(16) 0.0007(12) -0.0060(13) -0.0045(12)
C8A 0.0264(14) 0.0255(15) 0.041(2) -0.0021(11) -0.0049(13) -0.0054(13)
C9A 0.0304(15) 0.0268(15) 0.0366(19) -0.0048(12) -0.0088(13) -0.0063(13)
C10A 0.0292(15) 0.0319(16) 0.0299(17) 0.0010(12) -0.0047(13) -0.0017(13)
C11A 0.0404(18) 0.0351(18) 0.0331(19) -0.0020(14) -0.0065(15) -0.0062(15)
C12A 0.0423(19) 0.0365(18) 0.0295(18) -0.0017(14) -0.0037(14) -0.0054(14)
C13A 0.0298(15) 0.0377(18) 0.0260(17) 0.0002(13) -0.0030(12) -0.0015(13)
C14A 0.0307(15) 0.0310(16) 0.0293(17) 0.0008(12) -0.0089(13) -0.0011(13)
C15A 0.0318(16) 0.0364(17) 0.0237(16) 0.0039(13) -0.0071(12) -0.0048(13)
C16A 0.053(2) 0.052(2) 0.036(2) -0.0084(19) 0.0076(18) -0.0136(19)
C17A 0.0341(17) 0.0366(18) 0.036(2) -0.0039(14) -0.0060(14) -0.0038(15)
Br1A 0.0446(2) 0.0352(2) 0.0327(2) 0.00094(15) -0.00333(16) -0.01194(15)
N1A 0.0312(13) 0.0321(14) 0.0267(14) 0.0011(11) -0.0079(11) -0.0022(11)
N2A 0.0325(14) 0.0310(14) 0.0303(15) -0.0042(11) -0.0048(11) -0.0056(12)
O1A 0.0336(12) 0.0338(13) 0.0314(13) -0.0013(9) -0.0064(10) -0.0086(10)
O2A 0.0379(13) 0.0268(11) 0.0324(13) -0.0061(9) -0.0033(10) -0.0070(10)
C1B 0.0259(13) 0.0263(14) 0.0249(15) -0.0037(11) -0.0046(11) -0.0029(12)
C2B 0.0262(14) 0.0286(15) 0.0222(15) -0.0003(11) -0.0052(11) -0.0026(12)
C3B 0.0317(16) 0.0310(16) 0.0339(18) -0.0067(12) -0.0069(13) -0.0045(13)
C4B 0.0236(13) 0.0267(15) 0.0253(15) -0.0017(11) -0.0031(11) -0.0058(12)
C5B 0.0285(14) 0.0270(15) 0.0284(16) -0.0043(11) -0.0061(12) -0.0021(12)
C6B 0.0322(15) 0.0244(14) 0.0344(18) -0.0050(11) -0.0078(13) -0.0052(13)
C7B 0.0277(14) 0.0316(16) 0.0254(16) -0.0034(12) -0.0034(12) -0.0111(13)
C8B 0.0315(15) 0.0322(16) 0.0257(16) -0.0062(12) -0.0050(12) -0.0041(13)
C9B 0.0278(14) 0.0275(15) 0.0262(16) 0.0000(11) -0.0033(12) -0.0029(12)
C10B 0.0256(14) 0.0303(15) 0.0238(16) 0.0015(11) -0.0039(11) -0.0038(12)
C11B 0.0322(15) 0.0296(16) 0.0252(16) -0.0035(12) -0.0032(12) -0.0052(12)
C12B 0.0326(16) 0.0347(17) 0.0253(17) -0.0005(13) 0.0003(13) -0.0045(13)
C13B 0.0296(15) 0.0328(17) 0.0268(17) -0.0023(12) -0.0002(12) -0.0008(13)
C14B 0.0274(14) 0.0282(15) 0.0317(17) -0.0011(11) -0.0080(12) -0.0004(13)
C15B 0.0279(14) 0.0296(15) 0.0218(15) 0.0013(11) -0.0027(11) -0.0032(12)
C16B 0.046(2) 0.047(2) 0.0292(19) -0.0101(17) 0.0057(15) -0.0131(16)
C17B 0.0324(16) 0.0307(17) 0.039(2) -0.0043(13) -0.0076(14) -0.0062(14)
Br1B 0.0464(2) 0.0367(2) 0.0340(2) -0.00589(15) -0.00226(16) -0.01727(16)
N1B 0.0269(12) 0.0299(13) 0.0246(14) -0.0008(10) -0.0057(10) -0.0046(11)
N2B 0.0276(13) 0.0308(14) 0.0228(14) -0.0024(10) -0.0020(10) -0.0079(11)
O1B 0.0344(12) 0.0319(12) 0.0314(13) -0.0052(9) -0.0025(10) -0.0084(10)
O2B 0.0272(11) 0.0292(11) 0.0266(12) -0.0049(8) -0.0042(9) -0.0052(9)

loop_
_atom_type_symbol
_atom_type_description
_atom_type_scat_dispersion_real
_atom_type_scat_dispersion_imag
_atom_type_scat_source
C C 0.0027 0.0018 'International Tables Vol C Tables 4.2.6.8 and 6.1.1.4'
H H 0.0000 0.0000 'International Tables Vol C Tables 4.2.6.8 and 6.1.1.4'
Br Br -0.5973 2.6685 'International Tables Vol C Tables 4.2.6.8 and 6.1.1.4'
N N 0.0071 0.0037 'International Tables Vol C Tables 4.2.6.8 and 6.1.1.4'
O O 0.0124 0.0069 'International Tables Vol C Tables 4.2.6.8 and 6.1.1.4'

loop_
_geom_angle_atom_site_label_1
_geom_angle_atom_site_label_2
_geom_angle_atom_site_label_3
_geom_angle_site_symmetry_1
_geom_angle_site_symmetry_3
_geom_angle
_geom_angle_publ_flag
N1A C1A C2A . . 122.2(3) ?
N1A C1A C4A . . 116.2(3) ?
C2A C1A C4A . . 121.6(3) ?
O1A C2A O2A . . 122.7(3) ?
O1A C2A C1A . . 124.4(3) ?
O2A C2A C1A . . 112.9(3) ?
O2A C3A H3AA . . 109.5 ?
O2A C3A H3AB . . 109.5 ?
H3AA C3A H3AB . . 109.5 ?
O2A C3A H3AC . . 109.5 ?
H3AA C3A H3AC . . 109.5 ?
H3AB C3A H3AC . . 109.5 ?
C9A C4A C5A . . 118.2(3) ?
C9A C4A C1A . . 122.2(3) ?
C5A C4A C1A . . 119.6(3) ?
C6A C5A C4A . . 120.9(3) ?
C6A C5A H5A . . 119.5 ?
C4A C5A H5A . . 119.5 ?
C5A C6A C7A . . 119.6(3) ?
C5A C6A H6A . . 120.2 ?
C7A C6A H6A . . 120.2 ?
C6A C7A C8A . . 121.1(3) ?
C6A C7A Br1A . . 119.8(3) ?
C8A C7A Br1A . . 119.0(3) ?
C7A C8A C9A . . 118.7(3) ?
C7A C8A H8A . . 120.7 ?
C9A C8A H8A . . 120.7 ?
C8A C9A C4A . . 121.3(3) ?
C8A C9A H9A . . 119.3 ?
C4A C9A H9A . . 119.3 ?
C11A C10A C15A . . 121.0(3) ?
C11A C10A N2A . . 117.9(3) ?
C15A C10A N2A . . 121.1(3) ?
C10A C11A C12A . . 120.2(4) ?
C10A C11A H11A . . 119.9 ?
C12A C11A H11A . . 119.9 ?
C13A C12A C11A . . 119.0(3) ?
C13A C12A C16A . . 120.7(4) ?
C11A C12A C16A . . 120.3(4) ?
C12A C13A C14A . . 121.8(3) ?
C12A C13A H13A . . 119.1 ?
C14A C13A H13A . . 119.1 ?
C13A C14A C15A . . 119.0(3) ?
C13A C14A C17A . . 121.4(3) ?
C15A C14A C17A . . 119.6(3) ?
C10A C15A C14A . . 119.0(3) ?
C10A C15A H15A . . 120.5 ?
C14A C15A H15A . . 120.5 ?
C12A C16A H16C . . 109.5 ?
C12A C16A H16D . . 109.5 ?
H16C C16A H16D . . 109.5 ?
C12A C16A H16E . . 109.5 ?
H16C C16A H16E . . 109.5 ?
H16D C16A H16E . . 109.5 ?
C14A C17A H17C . . 109.5 ?
C14A C17A H17D . . 109.5 ?
H17C C17A H17D . . 109.5 ?
C14A C17A H17E . . 109.5 ?
H17C C17A H17E . . 109.5 ?
H17D C17A H17E . . 109.5 ?
C1A N1A N2A . . 121.7(3) ?
N1A N2A C10A . . 120.6(3) ?
N1A N2A H2A . . 114(3) ?
C10A N2A H2A . . 125(3) ?
C2A O2A C3A . . 115.0(3) ?
N1B C1B C2B . . 123.0(3) ?
N1B C1B C4B . . 115.2(3) ?
C2B C1B C4B . . 121.7(3) ?
O1B C2B O2B . . 123.4(3) ?
O1B C2B C1B . . 123.4(3) ?
O2B C2B C1B . . 113.2(3) ?
O2B C3B H3BA . . 109.5 ?
O2B C3B H3BB . . 109.5 ?
H3BA C3B H3BB . . 109.5 ?
O2B C3B H3BC . . 109.5 ?
H3BA C3B H3BC . . 109.5 ?
H3BB C3B H3BC . . 109.5 ?
C5B C4B C9B . . 118.0(3) ?
C5B C4B C1B . . 119.1(3) ?
C9B C4B C1B . . 122.8(3) ?
C6B C5B C4B . . 120.6(3) ?
C6B C5B H5B . . 119.7 ?
C4B C5B H5B . . 119.7 ?
C5B C6B C7B . . 119.9(3) ?
C5B C6B H6B . . 120.0 ?
C7B C6B H6B . . 120.0 ?
C8B C7B C6B . . 121.1(3) ?
C8B C7B Br1B . . 119.1(3) ?
C6B C7B Br1B . . 119.7(3) ?
C7B C8B C9B . . 118.4(3) ?
C7B C8B H8B . . 120.8 ?
C9B C8B H8B . . 120.8 ?
C8B C9B C4B . . 121.8(3) ?
C8B C9B H9B . . 119.1 ?
C4B C9B H9B . . 119.1 ?
C15B C10B C11B . . 120.4(3) ?
C15B C10B N2B . . 121.4(3) ?
C11B C10B N2B . . 118.2(3) ?
C12B C11B C10B . . 120.5(3) ?
C12B C11B H11B . . 119.7 ?
C10B C11B H11B . . 119.7 ?
C11B C12B C13B . . 118.7(3) ?
C11B C12B C16B . . 121.0(3) ?
C13B C12B C16B . . 120.2(3) ?
C14B C13B C12B . . 121.6(3) ?
C14B C13B H13B . . 119.2 ?
C12B C13B H13B . . 119.2 ?
C13B C14B C15B . . 118.4(3) ?
C13B C14B C17B . . 121.3(3) ?
C15B C14B C17B . . 120.3(3) ?
C10B C15B C14B . . 120.4(3) ?
C10B C15B H15B . . 119.8 ?
C14B C15B H15B . . 119.8 ?
C12B C16B H16F . . 109.5 ?
C12B C16B H16G . . 109.5 ?
H16F C16B H16G . . 109.5 ?
C12B C16B H16H . . 109.5 ?
H16F C16B H16H . . 109.5 ?
H16G C16B H16H . . 109.5 ?
C14B C17B H17F . . 109.5 ?
C14B C17B H17G . . 109.5 ?
H17F C17B H17G . . 109.5 ?
C14B C17B H17H . . 109.5 ?
H17F C17B H17H . . 109.5 ?
H17G C17B H17H . . 109.5 ?
C1B N1B N2B . . 122.5(3) ?
N1B N2B C10B . . 119.9(3) ?
N1B N2B H2B . . 120(3) ?
C10B N2B H2B . . 120(3) ?
C2B O2B C3B . . 115.6(3) ?

loop_
_geom_bond_atom_site_label_1
_geom_bond_atom_site_label_2
_geom_bond_site_symmetry_2
_geom_bond_distance
_geom_bond_publ_flag
C1A N1A . 1.307(4) ?
C1A C2A . 1.473(5) ?
C1A C4A . 1.480(5) ?
C2A O1A . 1.217(4) ?
C2A O2A . 1.337(4) ?
C3A O2A . 1.439(4) ?
C3A H3AA . 0.9800 ?
C3A H3AB . 0.9800 ?
C3A H3AC . 0.9800 ?
C4A C9A . 1.394(4) ?
C4A C5A . 1.399(4) ?
C5A C6A . 1.380(5) ?
C5A H5A . 0.9500 ?
C6A C7A . 1.380(5) ?
C6A H6A . 0.9500 ?
C7A C8A . 1.387(5) ?
C7A Br1A . 1.893(3) ?
C8A C9A . 1.390(5) ?
C8A H8A . 0.9500 ?
C9A H9A . 0.9500 ?
C10A C11A . 1.384(5) ?
C10A C15A . 1.393(5) ?
C10A N2A . 1.405(4) ?
C11A C12A . 1.388(5) ?
C11A H11A . 0.9500 ?
C12A C13A . 1.385(5) ?
C12A C16A . 1.505(5) ?
C13A C14A . 1.387(5) ?
C13A H13A . 0.9500 ?
C14A C15A . 1.409(5) ?
C14A C17A . 1.487(5) ?
C15A H15A . 0.9500 ?
C16A H16C . 0.9800 ?
C16A H16D . 0.9800 ?
C16A H16E . 0.9800 ?
C17A H17C . 0.9800 ?
C17A H17D . 0.9800 ?
C17A H17E . 0.9800 ?
N1A N2A . 1.316(4) ?
N2A H2A . 0.99(5) ?
C1B N1B . 1.308(4) ?
C1B C2B . 1.471(4) ?
C1B C4B . 1.478(4) ?
C2B O1B . 1.219(4) ?
C2B O2B . 1.336(4) ?
C3B O2B . 1.444(4) ?
C3B H3BA . 0.9800 ?
C3B H3BB . 0.9800 ?
C3B H3BC . 0.9800 ?
C4B C5B . 1.394(4) ?
C4B C9B . 1.400(5) ?
C5B C6B . 1.382(5) ?
C5B H5B . 0.9500 ?
C6B C7B . 1.383(5) ?
C6B H6B . 0.9500 ?
C7B C8B . 1.379(5) ?
C7B Br1B . 1.893(3) ?
C8B C9B . 1.386(4) ?
C8B H8B . 0.9500 ?
C9B H9B . 0.9500 ?
C10B C15B . 1.382(5) ?
C10B C11B . 1.391(5) ?
C10B N2B . 1.402(4) ?
C11B C12B . 1.384(5) ?
C11B H11B . 0.9500 ?
C12B C13B . 1.396(5) ?
C12B C16B . 1.510(5) ?
C13B C14B . 1.396(5) ?
C13B H13B . 0.9500 ?
C14B C15B . 1.399(5) ?
C14B C17B . 1.487(5) ?
C15B H15B . 0.9500 ?
C16B H16F . 0.9800 ?
C16B H16G . 0.9800 ?
C16B H16H . 0.9800 ?
C17B H17F . 0.9800 ?
C17B H17G . 0.9800 ?
C17B H17H . 0.9800 ?
N1B N2B . 1.317(4) ?
N2B H2B . 0.81(5) ?

loop_
_geom_hbond_atom_site_label_D
_geom_hbond_atom_site_label_H
_geom_hbond_atom_site_label_A
_geom_hbond_site_symmetry_A
_geom_hbond_distance_DH
_geom_hbond_distance_HA
_geom_hbond_distance_DA
_geom_hbond_angle_DHA
_geom_hbond_publ_flag
N2A H2A O1A . 1.00(5) 1.82(5) 2.631(4) 136(4) yes
N2B H2B O1B . 0.81(5) 2.03(5) 2.645(4) 133(5) yes
C9A H9A O2A . 0.95 2.47 2.827(4) 102 yes
C9B H9B O2B . 0.95 2.58 2.898(4) 100 yes
C5A H5A Cg3 1_455 0.95 2.88 3.637(4) 137 yes

loop_
_geom_torsion_atom_site_label_1
_geom_torsion_atom_site_label_2
_geom_torsion_atom_site_label_3
_geom_torsion_atom_site_label_4
_geom_torsion_site_symmetry_1
_geom_torsion_site_symmetry_2
_geom_torsion_site_symmetry_3
_geom_torsion_site_symmetry_4
_geom_torsion
_geom_torsion_publ_flag
N1A C1A C2A O1A . . . . 13.0(5) ?
C4A C1A C2A O1A . . . . -170.9(3) ?
N1A C1A C2A O2A . . . . -163.1(3) ?
C4A C1A C2A O2A . . . . 13.0(4) ?
N1A C1A C4A C9A . . . . -145.6(3) ?
C2A C1A C4A C9A . . . . 38.1(5) ?
N1A C1A C4A C5A . . . . 32.0(5) ?
C2A C1A C4A C5A . . . . -144.4(3) ?
C9A C4A C5A C6A . . . . -2.1(5) ?
C1A C4A C5A C6A . . . . -179.7(3) ?
C4A C5A C6A C7A . . . . -0.5(5) ?
C5A C6A C7A C8A . . . . 2.4(5) ?
C5A C6A C7A Br1A . . . . -178.0(3) ?
C6A C7A C8A C9A . . . . -1.6(5) ?
Br1A C7A C8A C9A . . . . 178.8(3) ?
C7A C8A C9A C4A . . . . -1.1(5) ?
C5A C4A C9A C8A . . . . 2.9(5) ?
C1A C4A C9A C8A . . . . -179.6(3) ?
C15A C10A C11A C12A . . . . 0.3(6) ?
N2A C10A C11A C12A . . . . -179.9(3) ?
C10A C11A C12A C13A . . . . -0.2(6) ?
C10A C11A C12A C16A . . . . -179.8(4) ?
C11A C12A C13A C14A . . . . 0.5(6) ?
C16A C12A C13A C14A . . . . -179.9(4) ?
C12A C13A C14A C15A . . . . -0.8(5) ?
C12A C13A C14A C17A . . . . 179.1(4) ?
C11A C10A C15A C14A . . . . -0.5(5) ?
N2A C10A C15A C14A . . . . 179.6(3) ?
C13A C14A C15A C10A . . . . 0.8(5) ?
C17A C14A C15A C10A . . . . -179.1(3) ?
C2A C1A N1A N2A . . . . -4.7(5) ?
C4A C1A N1A N2A . . . . 179.0(3) ?
C1A N1A N2A C10A . . . . -179.6(3) ?
C11A C10A N2A N1A . . . . 178.1(3) ?
C15A C10A N2A N1A . . . . -2.0(5) ?
O1A C2A O2A C3A . . . . 0.4(5) ?
C1A C2A O2A C3A . . . . 176.7(3) ?
N1B C1B C2B O1B . . . . -7.1(5) ?
C4B C1B C2B O1B . . . . 176.8(3) ?
N1B C1B C2B O2B . . . . 172.9(3) ?
C4B C1B C2B O2B . . . . -3.2(4) ?
N1B C1B C4B C5B . . . . -43.2(4) ?
C2B C1B C4B C5B . . . . 133.2(3) ?
N1B C1B C4B C9B . . . . 134.9(3) ?
C2B C1B C4B C9B . . . . -48.7(5) ?
C9B C4B C5B C6B . . . . 1.3(5) ?
C1B C4B C5B C6B . . . . 179.5(3) ?
C4B C5B C6B C7B . . . . -1.9(5) ?
C5B C6B C7B C8B . . . . 1.2(5) ?
C5B C6B C7B Br1B . . . . -179.6(2) ?
C6B C7B C8B C9B . . . . 0.1(5) ?
Br1B C7B C8B C9B . . . . -179.1(2) ?
C7B C8B C9B C4B . . . . -0.6(5) ?
C5B C4B C9B C8B . . . . -0.1(5) ?
C1B C4B C9B C8B . . . . -178.2(3) ?
C15B C10B C11B C12B . . . . 0.9(5) ?
N2B C10B C11B C12B . . . . 180.0(3) ?
C10B C11B C12B C13B . . . . -1.1(5) ?
C10B C11B C12B C16B . . . . 179.1(4) ?
C11B C12B C13B C14B . . . . 0.9(5) ?
C16B C12B C13B C14B . . . . -179.3(4) ?
C12B C13B C14B C15B . . . . -0.4(5) ?
C12B C13B C14B C17B . . . . 178.7(3) ?
C11B C10B C15B C14B . . . . -0.4(5) ?
N2B C10B C15B C14B . . . . -179.5(3) ?
C13B C14B C15B C10B . . . . 0.2(5) ?
C17B C14B C15B C10B . . . . -178.9(3) ?
C2B C1B N1B N2B . . . . 0.9(5) ?
C4B C1B N1B N2B . . . . 177.2(3) ?
C1B N1B N2B C10B . . . . -177.8(3) ?
C15B C10B N2B N1B . . . . -4.6(5) ?
C11B C10B N2B N1B . . . . 176.3(3) ?
O1B C2B O2B C3B . . . . 2.0(5) ?
C1B C2B O2B C3B . . . . -178.0(3) ?
